data_7240857
loop_
_publ_author_name
'Kappler-Gratias, Sandrine'
'Bucher, L\'eo'
'Desbois, Nicolas'
'Rousselin, Yoann'
'Bystricky, Kerstin'
'Gros, Claude P.'
'Gallardo, Franck'

_publ_section_title
;
 A3- and A2B-fluorocorroles: synthesis, X-ray characterization and
 antiviral activity evaluation against human cytomegalovirus infection
;
_journal_name_full 'RSC Medicinal Chemistry'
_journal_paper_doi 10.1039/D0MD00127A
_journal_year 2020
_chemical_formula_moiety 'C41 H24 F12 N6, C2 H6 O'
_chemical_formula_sum 'C43 H30 F12 N6 O'
_chemical_formula_weight 874.73
_space_group_crystal_system monoclinic
_space_group_IT_number 14
_space_group_name_Hall '-P 2yn'
_space_group_name_H-M_alt 'P 1 21/n 1'
_atom_sites_solution_hydrogens mixed
_atom_sites_solution_primary dual
_audit_creation_date 2019-02-14
_audit_creation_method
;
Olex2 1.2
(compiled May 18 2018 14:05:52 for OlexSys, GUI svn.r5506)
;
_audit_update_record
;
2019-04-16 deposited with the CCDC.	2020-07-13 downloaded from the CCDC.
;
_cell_angle_alpha 90
_cell_angle_beta 91.5372(16)
_cell_angle_gamma 90
_cell_formula_units_Z 4
_cell_length_a 20.6155(9)
_cell_length_b 7.3748(3)
_cell_length_c 24.8188(11)
_cell_measurement_reflns_used 9816
_cell_measurement_temperature 100(1)
_cell_measurement_theta_max 66.53
_cell_measurement_theta_min 2.75
_cell_volume 3772.0(3)
_computing_cell_refinement 'SAINT V8.38A (Bruker, 2016)'
_computing_data_collection 'APEX3 (Bruker, 2015)'
_computing_data_reduction 'SAINT V8.38A (Bruker, 2016)'
_computing_molecular_graphics 'Olex2 (Dolomanov et al., 2009)'
_computing_publication_material 'Olex2 (Dolomanov et al., 2009)'
_computing_structure_refinement 'ShelXL (Sheldrick, 2015)'
_computing_structure_solution 'ShelXT (Sheldrick, 2015)'
_diffrn_ambient_temperature 100(1)
_diffrn_detector CMOS
_diffrn_detector_area_resol_mean '1024 x 1024'
_diffrn_detector_type 'Photon 100'
_diffrn_measured_fraction_theta_full 0.980
_diffrn_measured_fraction_theta_max 0.980
_diffrn_measurement_device '\k-geometry diffractometer'
_diffrn_measurement_device_type 'Bruker D8 VENTURE'
_diffrn_measurement_method '\f and \w scans''
_diffrn_radiation_collimation 'focusing mirrors'
_diffrn_radiation_monochromator 'QUAZAR MX multilayer optics'
_diffrn_radiation_probe x-ray
_diffrn_radiation_type CuK\a
_diffrn_radiation_wavelength 1.54178
_diffrn_reflns_av_unetI/netI 0.0291
_diffrn_reflns_Laue_measured_fraction_full 0.980
_diffrn_reflns_Laue_measured_fraction_max 0.980
_diffrn_reflns_limit_h_max 24
_diffrn_reflns_limit_h_min -24
_diffrn_reflns_limit_k_max 8
_diffrn_reflns_limit_k_min 0
_diffrn_reflns_limit_l_max 29
_diffrn_reflns_limit_l_min 0
_diffrn_reflns_number 11209
_diffrn_reflns_point_group_measured_fraction_full 0.980
_diffrn_reflns_point_group_measured_fraction_max 0.980
_diffrn_reflns_theta_full 66.633
_diffrn_reflns_theta_max 66.633
_diffrn_reflns_theta_min 2.750
_diffrn_source 'sealed X-ray tube'
_diffrn_source_target Cu
_diffrn_source_type 'high brilliance microfocus sealed tube, Cu'
_diffrn_standards_number 0
_exptl_absorpt_coefficient_mu 1.188
_exptl_absorpt_correction_T_max 0.68
_exptl_absorpt_correction_T_min 0.51
_exptl_absorpt_correction_type multi-scan
_exptl_absorpt_process_details
;
 TWINABS-2012/1 (Bruker,2012) was used for absorption correction.

Final HKLF 4 output contains 43010 reflections, Rint = 0.0431
 (33444 with I > 3sig(I), Rint = 0.0419)
;
_exptl_crystal_colour 'clear light red'
_exptl_crystal_colour_lustre clear
_exptl_crystal_colour_modifier light
_exptl_crystal_colour_primary red
_exptl_crystal_density_diffrn 1.540
_exptl_crystal_description plate
_exptl_crystal_F_000 1784
_exptl_crystal_recrystallization_method 'Re-crystallisation from solvent: Ethanol'
_exptl_crystal_size_max 0.574
_exptl_crystal_size_mid 0.372
_exptl_crystal_size_min 0.18
_refine_diff_density_max 0.306
_refine_diff_density_min -0.229
_refine_diff_density_rms 0.052
_refine_ls_extinction_method none
_refine_ls_goodness_of_fit_ref 1.031
_refine_ls_hydrogen_treatment mixed
_refine_ls_matrix_type full
_refine_ls_number_parameters 575
_refine_ls_number_reflns 11209
_refine_ls_number_restraints 0
_refine_ls_restrained_S_all 1.031
_refine_ls_R_factor_all 0.0491
_refine_ls_R_factor_gt 0.0439
_refine_ls_shift/su_max 0.001
_refine_ls_shift/su_mean 0.000
_refine_ls_structure_factor_coef Fsqd
_refine_ls_weighting_details 'w=1/[\s^2^(Fo^2^)+(0.0651P)^2^+1.6310P] where P=(Fo^2^+2Fc^2^)/3'
_refine_ls_weighting_scheme calc
_refine_ls_wR_factor_gt 0.1161
_refine_ls_wR_factor_ref 0.1210
_reflns_Friedel_coverage 0.000
_reflns_number_gt 10026
_reflns_number_total 11209
_reflns_threshold_expression 'I > 2\s(I)'
_cod_data_source_file d0md00127a2.cif
_cod_data_source_block Compound_19
_cod_database_code 7240857
_publcif_datablock.id {5a668f7d-2a02-4715-8678-971e916e47b3}

_shelx_shelxl_version_number 2018/3
_shelx_space_group_comment
;
The symmetry employed for this shelxl refinement is uniquely defined
by the following loop, which should always be used as a source of
symmetry information in preference to the above space-group names.
They are only intended as comments.
;
_shelx_estimated_absorpt_t_max 0.815
_shelx_estimated_absorpt_t_min 0.549
_olex2_refinement_description
;
1. Twinned data refinement
 Scales: 0.7088(8)
 0.2912(8)
2. Fixed Uiso
 At 1.2 times of:
  All C(H) groups, All C(H,H) groups, All N(H) groups
 At 1.5 times of:
  All C(H,H,H) groups, All O(H) groups
3.a Fixed occupancy and ADP/Uiso:
 H1, H2, H3
3.b Secondary CH2 refined with riding coordinates:
 C43(H43A,H43B)
3.c Aromatic/amide H refined with riding coordinates:
 C2(H2A), C3(H3A), C6(H6), C7(H7), C11(H11), C12(H12), C16(H16), C17(H17),
 C39(H39)
3.d Idealised Me refined as rotating group:
 C42(H42A,H42B,H42C), C26(H26A,H26B,H26C), C27(H27A,H27B,H27C), C34(H34A,H34B,
 H34C), C35(H35A,H35B,H35C)
3.e Idealised tetrahedral OH refined as rotating group:
 O1(H1A)
;
_olex2_diffrn_ambient_temperature_device 'Oxford Cryosystems'
_olex2_exptl_crystal_mounting_method 'The crystal was mounted on a MITIGEN holder oil'
_olex2_submission_special_instructions 'No special instructions were received'

loop_
_space_group_symop_operation_xyz
'x, y, z'
'-x+1/2, y+1/2, -z+1/2'
'-x, -y, -z'
'x-1/2, -y-1/2, z-1/2'

loop_
_atom_site_label
_atom_site_type_symbol
_atom_site_fract_x
_atom_site_fract_y
_atom_site_fract_z
_atom_site_U_iso_or_equiv
_atom_site_adp_type
_atom_site_occupancy
_atom_site_site_symmetry_order
_atom_site_calc_flag
_atom_site_refinement_flags_posn
_atom_site_refinement_flags_adp
_atom_site_refinement_flags_occupancy
_atom_site_disorder_assembly
_atom_site_disorder_group
F1 F 0.49084(6) 0.33968(18) 0.24460(6) 0.0339(3) Uani 1 1 d . . . . .
F2 F 0.37352(6) 0.37952(19) 0.20203(5) 0.0326(3) Uani 1 1 d . . . . .
F3 F 0.37753(6) 1.00170(18) 0.24969(5) 0.0316(3) Uani 1 1 d . . . . .
F4 F 0.49256(6) 0.95633(17) 0.29706(5) 0.0273(3) Uani 1 1 d . . . . .
F5 F 0.64221(8) 1.04374(19) 0.52412(6) 0.0427(4) Uani 1 1 d . . . . .
F6 F 0.60877(8) 1.07136(19) 0.62653(6) 0.0416(4) Uani 1 1 d . . . . .
F7 F 0.63042(7) 0.43964(18) 0.64748(5) 0.0332(3) Uani 1 1 d . . . . .
F8 F 0.66216(7) 0.41038(17) 0.54400(5) 0.0324(3) Uani 1 1 d . . . . .
F9 F 0.93516(6) 0.97412(18) 0.41694(5) 0.0322(3) Uani 1 1 d . . . . .
F10 F 1.06059(7) 1.02280(19) 0.43619(6) 0.0393(3) Uani 1 1 d . . . . .
F11 F 1.09925(6) 0.40738(19) 0.39164(6) 0.0355(3) Uani 1 1 d . . . . .
F12 F 0.97503(6) 0.36225(19) 0.37087(6) 0.0353(3) Uani 1 1 d . . . . .
N1 N 0.79593(9) 0.5575(3) 0.31585(8) 0.0262(4) Uani 1 1 d . . . . .
H1 H 0.7708(14) 0.584(4) 0.3377(11) 0.031 Uiso 1 1 d . . . . .
C42 C 0.60049(14) 0.1973(4) 0.40253(12) 0.0436(6) Uani 1 1 d . . . . .
H42A H 0.588490 0.196518 0.364051 0.065 Uiso 1 1 calc GR . . . .
H42B H 0.586829 0.312088 0.418572 0.065 Uiso 1 1 calc GR . . . .
H42C H 0.579000 0.096308 0.420487 0.065 Uiso 1 1 calc GR . . . .
N2 N 0.67402(9) 0.5275(3) 0.28488(7) 0.0239(4) Uani 1 1 d . . . . .
H2 H 0.6790(13) 0.463(4) 0.3137(11) 0.029 Uiso 1 1 d . . . . .
N3 N 0.63036(9) 0.6720(3) 0.38039(7) 0.0236(4) Uani 1 1 d . . . . .
H3 H 0.6684(13) 0.676(3) 0.3662(10) 0.028 Uiso 1 1 d . . . . .
N4 N 0.76642(9) 0.6624(3) 0.41403(7) 0.0258(4) Uani 1 1 d . . . . .
N5 N 1.15187(9) 0.7564(3) 0.42369(9) 0.0366(5) Uani 1 1 d . . . . .
N6 N 0.30794(10) 0.7132(3) 0.20249(8) 0.0418(6) Uani 1 1 d . . . . .
C1 C 0.85971(10) 0.5855(3) 0.32824(9) 0.0247(4) Uani 1 1 d . . . . .
C2 C 0.89235(11) 0.5651(3) 0.27893(9) 0.0269(5) Uani 1 1 d . . . . .
H2A H 0.937841 0.573830 0.274324 0.032 Uiso 1 1 calc R . . . .
C3 C 0.84632(11) 0.5303(3) 0.23890(9) 0.0273(5) Uani 1 1 d . . . . .
H3A H 0.854627 0.510741 0.201886 0.033 Uiso 1 1 calc R . . . .
C4 C 0.78466(11) 0.5288(3) 0.26245(9) 0.0252(4) Uani 1 1 d . . . . .
C5 C 0.71890(11) 0.5235(3) 0.24472(9) 0.0250(4) Uani 1 1 d . . . . .
C6 C 0.68503(11) 0.5584(3) 0.19578(9) 0.0288(5) Uani 1 1 d . . . . .
H6 H 0.703163 0.561261 0.161001 0.035 Uiso 1 1 calc R . . . .
C7 C 0.62068(11) 0.5876(3) 0.20742(9) 0.0280(5) Uani 1 1 d . . . . .
H7 H 0.586792 0.613129 0.181856 0.034 Uiso 1 1 calc R . . . .
C8 C 0.61377(10) 0.5731(3) 0.26378(8) 0.0234(4) Uani 1 1 d . . . . .
C9 C 0.56271(10) 0.6215(3) 0.29766(8) 0.0249(4) Uani 1 1 d . . . . .
C10 C 0.57152(10) 0.6570(3) 0.35298(9) 0.0252(4) Uani 1 1 d . . . . .
C11 C 0.52345(11) 0.6781(3) 0.39280(9) 0.0277(5) Uani 1 1 d . . . . .
H11 H 0.477838 0.677714 0.386218 0.033 Uiso 1 1 calc R . . . .
C12 C 0.55392(10) 0.6988(3) 0.44194(9) 0.0266(5) Uani 1 1 d . . . . .
H12 H 0.533072 0.713649 0.475331 0.032 Uiso 1 1 calc R . . . .
C13 C 0.62249(10) 0.6945(3) 0.43470(8) 0.0239(4) Uani 1 1 d . . . . .
C14 C 0.67339(10) 0.7076(3) 0.47303(8) 0.0234(4) Uani 1 1 d . . . . .
C15 C 0.74040(10) 0.6988(3) 0.46311(8) 0.0241(4) Uani 1 1 d . . . . .
C16 C 0.79186(10) 0.7290(3) 0.50260(8) 0.0258(4) Uani 1 1 d . . . . .
H16 H 0.786748 0.755773 0.539689 0.031 Uiso 1 1 calc R . . . .
C17 C 0.84870(10) 0.7122(3) 0.47715(9) 0.0265(5) Uani 1 1 d . . . . .
H17 H 0.890904 0.725703 0.492955 0.032 Uiso 1 1 calc R . . . .
C18 C 0.83339(10) 0.6700(3) 0.42172(9) 0.0250(4) Uani 1 1 d . . . . .
C19 C 0.87855(10) 0.6378(3) 0.38083(9) 0.0249(4) Uani 1 1 d . . . . .
C20 C 0.94903(10) 0.6655(3) 0.39300(8) 0.0258(5) Uani 1 1 d . . . . .
C21 C 0.99454(11) 0.5293(3) 0.38627(9) 0.0276(5) Uani 1 1 d . . . . .
C22 C 1.06025(11) 0.5531(3) 0.39708(9) 0.0287(5) Uani 1 1 d . . . . .
C23 C 1.08605(11) 0.7183(3) 0.41462(9) 0.0303(5) Uani 1 1 d . . . . .
C24 C 1.04008(11) 0.8558(3) 0.42106(9) 0.0302(5) Uani 1 1 d . . . . .
C25 C 0.97446(11) 0.8306(3) 0.41090(9) 0.0271(5) Uani 1 1 d . . . . .
C26 C 1.19945(12) 0.6554(4) 0.39307(12) 0.0430(6) Uani 1 1 d . . . . .
H26A H 1.207785 0.538084 0.410445 0.064 Uiso 1 1 calc GR . . . .
H26B H 1.239960 0.724709 0.391959 0.064 Uiso 1 1 calc GR . . . .
H26C H 1.182536 0.635736 0.356252 0.064 Uiso 1 1 calc GR . . . .
C27 C 1.17257(13) 0.7920(4) 0.47948(12) 0.0464(7) Uani 1 1 d . . . . .
H27A H 1.139613 0.865217 0.497101 0.070 Uiso 1 1 calc GR . . . .
H27B H 1.213870 0.857870 0.480017 0.070 Uiso 1 1 calc GR . . . .
H27C H 1.178112 0.676781 0.498731 0.070 Uiso 1 1 calc GR . . . .
C28 C 0.49730(10) 0.6460(3) 0.27269(8) 0.0240(4) Uani 1 1 d . . . . .
C29 C 0.46437(11) 0.5071(3) 0.24560(8) 0.0256(5) Uani 1 1 d . . . . .
C30 C 0.40332(10) 0.5278(3) 0.22285(8) 0.0261(5) Uani 1 1 d . . . . .
C31 C 0.37006(10) 0.6925(3) 0.22392(8) 0.0262(5) Uani 1 1 d . . . . .
C32 C 0.40378(11) 0.8337(3) 0.24953(8) 0.0253(4) Uani 1 1 d . . . . .
C33 C 0.46415(10) 0.8103(3) 0.27359(8) 0.0247(4) Uani 1 1 d . . . . .
C34 C 0.28831(11) 0.6328(3) 0.15200(9) 0.0297(5) Uani 1 1 d . . . . .
H34A H 0.326673 0.588893 0.133502 0.045 Uiso 1 1 calc GR . . . .
H34B H 0.265855 0.723526 0.129495 0.045 Uiso 1 1 calc GR . . . .
H34C H 0.258994 0.530953 0.158512 0.045 Uiso 1 1 calc GR . . . .
C35 C 0.25933(11) 0.8152(4) 0.23031(10) 0.0330(5) Uani 1 1 d . . . . .
H35A H 0.275528 0.844738 0.266746 0.049 Uiso 1 1 calc GR . . . .
H35B H 0.219670 0.742620 0.232550 0.049 Uiso 1 1 calc GR . . . .
H35C H 0.249784 0.927487 0.210529 0.049 Uiso 1 1 calc GR . . . .
C36 C 0.65373(10) 0.7261(3) 0.53048(8) 0.0229(4) Uani 1 1 d . . . . .
C37 C 0.63865(11) 0.8911(3) 0.55343(9) 0.0273(5) Uani 1 1 d . . . . .
C38 C 0.62029(11) 0.9056(3) 0.60655(9) 0.0286(5) Uani 1 1 d . . . . .
C39 C 0.61613(10) 0.7555(3) 0.63890(8) 0.0264(5) Uani 1 1 d . . . . .
H39 H 0.602989 0.765103 0.675181 0.032 Uiso 1 1 calc R . . . .
C40 C 0.63164(10) 0.5910(3) 0.61694(8) 0.0245(4) Uani 1 1 d . . . . .
C41 C 0.64942(10) 0.5755(3) 0.56363(9) 0.0240(4) Uani 1 1 d . . . . .
O1 O 0.70712(9) 0.3045(2) 0.37754(7) 0.0367(4) Uani 1 1 d . . . . .
H1A H 0.732174 0.365924 0.397587 0.055 Uiso 1 1 calc GR . . . .
C43 C 0.67267(14) 0.1774(4) 0.40937(11) 0.0444(6) Uani 1 1 d . . . . .
H43A H 0.685160 0.194868 0.447814 0.053 Uiso 1 1 calc R . . . .
H43B H 0.685284 0.052921 0.399038 0.053 Uiso 1 1 calc R . . . .

loop_
_atom_site_aniso_label
_atom_site_aniso_U_11
_atom_site_aniso_U_22
_atom_site_aniso_U_33
_atom_site_aniso_U_23
_atom_site_aniso_U_13
_atom_site_aniso_U_12
F1 0.0336(7) 0.0262(7) 0.0415(8) -0.0031(6) -0.0070(6) 0.0032(5)
F2 0.0298(7) 0.0334(7) 0.0345(7) -0.0069(6) -0.0048(5) -0.0058(5)
F3 0.0322(7) 0.0311(7) 0.0311(7) -0.0025(5) -0.0056(5) 0.0085(6)
F4 0.0281(6) 0.0275(7) 0.0259(6) -0.0027(5) -0.0031(5) -0.0020(5)
F5 0.0746(11) 0.0256(7) 0.0284(7) 0.0047(6) 0.0103(7) 0.0054(7)
F6 0.0658(10) 0.0296(7) 0.0299(7) -0.0053(6) 0.0108(7) 0.0093(7)
F7 0.0442(8) 0.0310(7) 0.0243(6) 0.0051(5) 0.0012(5) -0.0034(6)
F8 0.0459(8) 0.0245(7) 0.0268(7) -0.0024(5) 0.0008(5) 0.0017(6)
F9 0.0291(7) 0.0287(7) 0.0387(7) -0.0030(6) -0.0026(6) 0.0007(5)
F10 0.0324(7) 0.0291(7) 0.0558(9) -0.0018(6) -0.0119(6) -0.0060(6)
F11 0.0267(7) 0.0343(7) 0.0453(8) -0.0030(6) -0.0047(6) 0.0052(6)
F12 0.0308(7) 0.0306(7) 0.0442(8) -0.0093(6) -0.0080(6) -0.0009(6)
N1 0.0222(9) 0.0353(11) 0.0211(9) -0.0029(8) 0.0014(7) -0.0007(8)
C42 0.0467(15) 0.0376(15) 0.0469(15) 0.0055(12) 0.0072(12) -0.0035(12)
N2 0.0243(9) 0.0286(10) 0.0188(8) 0.0017(7) -0.0019(7) 0.0014(7)
N3 0.0224(9) 0.0300(10) 0.0182(8) -0.0010(7) -0.0016(7) 0.0004(7)
N4 0.0236(9) 0.0324(10) 0.0214(9) 0.0001(7) 0.0002(7) 0.0002(7)
N5 0.0241(10) 0.0395(12) 0.0458(12) 0.0075(10) -0.0091(8) -0.0037(9)
N6 0.0265(10) 0.0659(16) 0.0325(11) -0.0219(10) -0.0092(8) 0.0122(10)
C1 0.0236(10) 0.0239(11) 0.0266(11) 0.0001(8) -0.0013(8) -0.0006(8)
C2 0.0232(10) 0.0303(12) 0.0272(11) 0.0000(9) 0.0015(8) -0.0007(9)
C3 0.0290(11) 0.0310(12) 0.0221(10) 0.0002(9) 0.0023(8) 0.0002(9)
C4 0.0276(11) 0.0251(11) 0.0227(10) -0.0014(8) -0.0012(8) 0.0013(9)
C5 0.0270(11) 0.0253(11) 0.0227(10) -0.0025(8) 0.0010(8) 0.0006(9)
C6 0.0312(12) 0.0357(13) 0.0195(10) -0.0041(9) -0.0009(8) -0.0004(10)
C7 0.0292(11) 0.0319(12) 0.0226(11) -0.0018(9) -0.0048(9) 0.0007(9)
C8 0.0252(11) 0.0234(11) 0.0213(10) 0.0000(8) -0.0059(8) -0.0021(8)
C9 0.0248(10) 0.0270(11) 0.0228(10) 0.0009(9) -0.0037(8) -0.0011(9)
C10 0.0256(11) 0.0255(11) 0.0243(11) 0.0013(8) -0.0020(8) 0.0018(8)
C11 0.0249(11) 0.0321(12) 0.0259(11) 0.0016(9) -0.0009(9) 0.0014(9)
C12 0.0269(11) 0.0313(12) 0.0217(10) -0.0002(9) 0.0009(8) 0.0001(9)
C13 0.0273(11) 0.0244(11) 0.0200(10) -0.0003(8) 0.0004(8) 0.0012(8)
C14 0.0267(11) 0.0249(11) 0.0187(10) -0.0005(8) -0.0007(8) 0.0005(8)
C15 0.0273(11) 0.0244(11) 0.0206(10) 0.0011(8) -0.0017(8) -0.0006(8)
C16 0.0298(11) 0.0281(11) 0.0194(10) 0.0003(8) -0.0025(8) -0.0013(9)
C17 0.0249(11) 0.0302(12) 0.0243(11) -0.0005(9) -0.0037(8) -0.0015(9)
C18 0.0239(10) 0.0252(11) 0.0258(11) 0.0006(9) -0.0025(8) -0.0018(8)
C19 0.0242(11) 0.0271(11) 0.0234(10) 0.0007(9) -0.0014(8) -0.0010(9)
C20 0.0243(11) 0.0317(12) 0.0213(10) 0.0020(9) -0.0010(8) -0.0021(9)
C21 0.0279(11) 0.0290(12) 0.0257(11) -0.0024(9) -0.0036(9) -0.0034(9)
C22 0.0261(11) 0.0313(12) 0.0285(11) 0.0008(9) -0.0025(9) 0.0030(9)
C23 0.0251(11) 0.0349(13) 0.0306(12) 0.0044(10) -0.0042(9) -0.0034(9)
C24 0.0295(11) 0.0289(12) 0.0319(12) 0.0007(9) -0.0045(9) -0.0056(9)
C25 0.0266(11) 0.0302(12) 0.0245(10) 0.0007(9) -0.0014(8) 0.0015(9)
C26 0.0241(12) 0.0452(15) 0.0595(17) 0.0157(13) -0.0008(11) 0.0009(11)
C27 0.0409(14) 0.0375(15) 0.0595(17) -0.0006(13) -0.0227(13) -0.0036(12)
C28 0.0230(10) 0.0307(12) 0.0183(10) 0.0017(8) -0.0012(8) 0.0006(9)
C29 0.0272(11) 0.0267(11) 0.0229(10) 0.0003(9) -0.0003(8) 0.0029(9)
C30 0.0250(11) 0.0326(12) 0.0205(10) -0.0037(9) -0.0015(8) -0.0053(9)
C31 0.0223(10) 0.0364(13) 0.0198(10) -0.0015(9) 0.0005(8) 0.0009(9)
C32 0.0273(11) 0.0282(12) 0.0203(10) 0.0006(8) 0.0000(8) 0.0055(9)
C33 0.0261(11) 0.0295(12) 0.0186(10) -0.0014(8) -0.0003(8) -0.0031(9)
C34 0.0282(11) 0.0372(13) 0.0234(11) -0.0013(9) -0.0058(8) 0.0030(9)
C35 0.0253(11) 0.0431(14) 0.0304(12) -0.0053(10) -0.0019(9) 0.0041(10)
C36 0.0211(10) 0.0276(11) 0.0199(10) -0.0014(8) -0.0026(8) 0.0001(8)
C37 0.0324(12) 0.0259(11) 0.0235(11) 0.0026(9) 0.0010(9) 0.0011(9)
C38 0.0323(12) 0.0294(12) 0.0240(11) -0.0046(9) 0.0014(9) 0.0023(9)
C39 0.0228(10) 0.0362(12) 0.0200(10) -0.0015(9) -0.0001(8) -0.0021(9)
C40 0.0232(10) 0.0280(11) 0.0221(10) 0.0039(8) -0.0035(8) -0.0039(8)
C41 0.0243(10) 0.0235(11) 0.0240(10) -0.0026(8) -0.0032(8) -0.0006(8)
O1 0.0408(10) 0.0363(10) 0.0329(9) 0.0054(7) 0.0026(7) -0.0033(7)
C43 0.0514(16) 0.0445(16) 0.0371(14) 0.0138(12) -0.0054(12) -0.0063(12)

loop_
_atom_type_symbol
_atom_type_description
_atom_type_scat_dispersion_real
_atom_type_scat_dispersion_imag
_atom_type_scat_source
C C 0.0181 0.0091 'International Tables Vol C Tables 4.2.6.8 and 6.1.1.4'
H H 0.0000 0.0000 'International Tables Vol C Tables 4.2.6.8 and 6.1.1.4'
F F 0.0727 0.0534 'International Tables Vol C Tables 4.2.6.8 and 6.1.1.4'
N N 0.0311 0.0180 'International Tables Vol C Tables 4.2.6.8 and 6.1.1.4'
O O 0.0492 0.0322 'International Tables Vol C Tables 4.2.6.8 and 6.1.1.4'

loop_
_geom_angle_atom_site_label_1
_geom_angle_atom_site_label_2
_geom_angle_atom_site_label_3
_geom_angle
_geom_angle_site_symmetry_1
_geom_angle_site_symmetry_3
_geom_angle_publ_flag
C1 N1 H1 117(2) . . ?
C4 N1 H1 128(2) . . ?
C4 N1 C1 112.61(19) . . ?
H42A C42 H42B 109.5 . . ?
H42A C42 H42C 109.5 . . ?
H42B C42 H42C 109.5 . . ?
C43 C42 H42A 109.5 . . ?
C43 C42 H42B 109.5 . . ?
C43 C42 H42C 109.5 . . ?
C5 N2 H2 121.4(17) . . ?
C8 N2 H2 122.3(17) . . ?
C8 N2 C5 110.27(18) . . ?
C10 N3 H3 126.5(17) . . ?
C13 N3 H3 121.7(17) . . ?
C13 N3 C10 111.63(18) . . ?
C15 N4 C18 106.32(17) . . ?
C23 N5 C26 118.4(2) . . ?
C23 N5 C27 116.5(2) . . ?
C26 N5 C27 113.7(2) . . ?
C31 N6 C34 121.82(19) . . ?
C31 N6 C35 121.44(19) . . ?
C34 N6 C35 116.74(18) . . ?
N1 C1 C2 105.47(19) . . ?
N1 C1 C19 119.58(19) . . ?
C19 C1 C2 134.7(2) . . ?
C1 C2 H2A 126.0 . . ?
C3 C2 C1 107.9(2) . . ?
C3 C2 H2A 126.0 . . ?
C2 C3 H3A 125.9 . . ?
C2 C3 C4 108.21(19) . . ?
C4 C3 H3A 125.9 . . ?
N1 C4 C3 105.70(19) . . ?
N1 C4 C5 116.49(19) . . ?
C3 C4 C5 137.4(2) . . ?
N2 C5 C4 115.51(19) . . ?
N2 C5 C6 107.03(19) . . ?
C6 C5 C4 135.4(2) . . ?
C5 C6 H6 126.1 . . ?
C7 C6 C5 107.73(19) . . ?
C7 C6 H6 126.1 . . ?
C6 C7 H7 125.7 . . ?
C6 C7 C8 108.53(19) . . ?
C8 C7 H7 125.7 . . ?
N2 C8 C7 106.32(18) . . ?
N2 C8 C9 121.01(19) . . ?
C9 C8 C7 131.8(2) . . ?
C8 C9 C28 117.87(19) . . ?
C10 C9 C8 123.43(19) . . ?
C10 C9 C28 118.61(19) . . ?
N3 C10 C9 125.86(19) . . ?
N3 C10 C11 105.53(18) . . ?
C9 C10 C11 128.6(2) . . ?
C10 C11 H11 125.7 . . ?
C12 C11 C10 108.6(2) . . ?
C12 C11 H11 125.7 . . ?
C11 C12 H12 125.7 . . ?
C11 C12 C13 108.54(19) . . ?
C13 C12 H12 125.7 . . ?
N3 C13 C12 105.63(18) . . ?
N3 C13 C14 124.70(19) . . ?
C14 C13 C12 129.66(19) . . ?
C13 C14 C15 126.69(19) . . ?
C13 C14 C36 115.82(18) . . ?
C15 C14 C36 117.46(18) . . ?
N4 C15 C14 124.91(19) . . ?
N4 C15 C16 109.63(18) . . ?
C14 C15 C16 125.45(19) . . ?
C15 C16 H16 126.3 . . ?
C17 C16 C15 107.42(19) . . ?
C17 C16 H16 126.3 . . ?
C16 C17 H17 126.4 . . ?
C16 C17 C18 107.23(19) . . ?
C18 C17 H17 126.4 . . ?
N4 C18 C17 109.40(18) . . ?
N4 C18 C19 124.39(19) . . ?
C19 C18 C17 126.2(2) . . ?
C1 C19 C18 122.8(2) . . ?
C1 C19 C20 117.99(19) . . ?
C18 C19 C20 119.23(19) . . ?
C21 C20 C19 122.4(2) . . ?
C21 C20 C25 114.9(2) . . ?
C25 C20 C19 122.7(2) . . ?
F12 C21 C20 119.88(19) . . ?
F12 C21 C22 117.0(2) . . ?
C22 C21 C20 123.1(2) . . ?
F11 C22 C21 117.5(2) . . ?
F11 C22 C23 120.2(2) . . ?
C21 C22 C23 122.3(2) . . ?
N5 C23 C24 119.5(2) . . ?
C22 C23 N5 125.9(2) . . ?
C22 C23 C24 114.5(2) . . ?
F10 C24 C23 119.0(2) . . ?
F10 C24 C25 118.1(2) . . ?
C25 C24 C23 122.9(2) . . ?
F9 C25 C20 120.07(19) . . ?
F9 C25 C24 117.6(2) . . ?
C24 C25 C20 122.3(2) . . ?
N5 C26 H26A 109.5 . . ?
N5 C26 H26B 109.5 . . ?
N5 C26 H26C 109.5 . . ?
H26A C26 H26B 109.5 . . ?
H26A C26 H26C 109.5 . . ?
H26B C26 H26C 109.5 . . ?
N5 C27 H27A 109.5 . . ?
N5 C27 H27B 109.5 . . ?
N5 C27 H27C 109.5 . . ?
H27A C27 H27B 109.5 . . ?
H27A C27 H27C 109.5 . . ?
H27B C27 H27C 109.5 . . ?
C29 C28 C9 122.6(2) . . ?
C33 C28 C9 122.8(2) . . ?
C33 C28 C29 114.54(19) . . ?
F1 C29 C28 119.33(19) . . ?
F1 C29 C30 117.4(2) . . ?
C30 C29 C28 123.1(2) . . ?
F2 C30 C29 118.0(2) . . ?
F2 C30 C31 119.56(19) . . ?
C29 C30 C31 122.3(2) . . ?
N6 C31 C30 122.7(2) . . ?
N6 C31 C32 122.5(2) . . ?
C30 C31 C32 114.77(19) . . ?
F3 C32 C31 119.38(19) . . ?
F3 C32 C33 118.1(2) . . ?
C33 C32 C31 122.5(2) . . ?
F4 C33 C28 119.57(18) . . ?
F4 C33 C32 117.66(19) . . ?
C32 C33 C28 122.7(2) . . ?
N6 C34 H34A 109.5 . . ?
N6 C34 H34B 109.5 . . ?
N6 C34 H34C 109.5 . . ?
H34A C34 H34B 109.5 . . ?
H34A C34 H34C 109.5 . . ?
H34B C34 H34C 109.5 . . ?
N6 C35 H35A 109.5 . . ?
N6 C35 H35B 109.5 . . ?
N6 C35 H35C 109.5 . . ?
H35A C35 H35B 109.5 . . ?
H35A C35 H35C 109.5 . . ?
H35B C35 H35C 109.5 . . ?
C37 C36 C14 122.80(19) . . ?
C37 C36 C41 116.24(19) . . ?
C41 C36 C14 120.96(19) . . ?
F5 C37 C36 119.88(19) . . ?
F5 C37 C38 118.1(2) . . ?
C36 C37 C38 122.0(2) . . ?
F6 C38 C37 118.5(2) . . ?
F6 C38 C39 120.28(19) . . ?
C39 C38 C37 121.2(2) . . ?
C38 C39 H39 121.2 . . ?
C40 C39 C38 117.56(19) . . ?
C40 C39 H39 121.2 . . ?
F7 C40 C39 120.03(18) . . ?
F7 C40 C41 118.48(19) . . ?
C39 C40 C41 121.5(2) . . ?
F8 C41 C36 119.73(18) . . ?
F8 C41 C40 118.75(19) . . ?
C36 C41 C40 121.5(2) . . ?
C43 O1 H1A 109.5 . . ?
C42 C43 H43A 109.1 . . ?
C42 C43 H43B 109.1 . . ?
O1 C43 C42 112.3(2) . . ?
O1 C43 H43A 109.1 . . ?
O1 C43 H43B 109.1 . . ?
H43A C43 H43B 107.9 . . ?

loop_
_geom_bond_atom_site_label_1
_geom_bond_atom_site_label_2
_geom_bond_distance
_geom_bond_site_symmetry_2
_geom_bond_publ_flag
F1 C29 1.350(3) . ?
F2 C30 1.350(3) . ?
F3 C32 1.352(3) . ?
F4 C33 1.350(2) . ?
F5 C37 1.343(3) . ?
F6 C38 1.343(3) . ?
F7 C40 1.350(2) . ?
F8 C41 1.340(3) . ?
F9 C25 1.344(3) . ?
F10 C24 1.352(3) . ?
F11 C22 1.351(3) . ?
F12 C21 1.348(3) . ?
N1 H1 0.79(3) . ?
N1 C1 1.358(3) . ?
N1 C4 1.356(3) . ?
C42 H42A 0.9800 . ?
C42 H42B 0.9800 . ?
C42 H42C 0.9800 . ?
C42 C43 1.500(4) . ?
N2 H2 0.86(3) . ?
N2 C5 1.378(3) . ?
N2 C8 1.376(3) . ?
N3 H3 0.87(3) . ?
N3 C10 1.379(3) . ?
N3 C13 1.372(3) . ?
N4 C15 1.371(3) . ?
N4 C18 1.390(3) . ?
N5 C23 1.398(3) . ?
N5 C26 1.461(3) . ?
N5 C27 1.462(4) . ?
N6 C31 1.382(3) . ?
N6 C34 1.435(3) . ?
N6 C35 1.444(3) . ?
C1 C2 1.420(3) . ?
C1 C19 1.406(3) . ?
C2 H2A 0.9500 . ?
C2 C3 1.379(3) . ?
C3 H3A 0.9500 . ?
C3 C4 1.413(3) . ?
C4 C5 1.415(3) . ?
C5 C6 1.408(3) . ?
C6 H6 0.9500 . ?
C6 C7 1.382(3) . ?
C7 H7 0.9500 . ?
C7 C8 1.414(3) . ?
C8 C9 1.411(3) . ?
C9 C10 1.405(3) . ?
C9 C28 1.480(3) . ?
C10 C11 1.427(3) . ?
C11 H11 0.9500 . ?
C11 C12 1.366(3) . ?
C12 H12 0.9500 . ?
C12 C13 1.430(3) . ?
C13 C14 1.401(3) . ?
C14 C15 1.411(3) . ?
C14 C36 1.499(3) . ?
C15 C16 1.442(3) . ?
C16 H16 0.9500 . ?
C16 C17 1.352(3) . ?
C17 H17 0.9500 . ?
C17 C18 1.437(3) . ?
C18 C19 1.416(3) . ?
C19 C20 1.490(3) . ?
C20 C21 1.388(3) . ?
C20 C25 1.393(3) . ?
C21 C22 1.385(3) . ?
C22 C23 1.394(3) . ?
C23 C24 1.400(3) . ?
C24 C25 1.382(3) . ?
C26 H26A 0.9800 . ?
C26 H26B 0.9800 . ?
C26 H26C 0.9800 . ?
C27 H27A 0.9800 . ?
C27 H27B 0.9800 . ?
C27 H27C 0.9800 . ?
C28 C29 1.392(3) . ?
C28 C33 1.392(3) . ?
C29 C30 1.374(3) . ?
C30 C31 1.395(3) . ?
C31 C32 1.396(3) . ?
C32 C33 1.377(3) . ?
C34 H34A 0.9800 . ?
C34 H34B 0.9800 . ?
C34 H34C 0.9800 . ?
C35 H35A 0.9800 . ?
C35 H35B 0.9800 . ?
C35 H35C 0.9800 . ?
C36 C37 1.383(3) . ?
C36 C41 1.387(3) . ?
C37 C38 1.385(3) . ?
C38 C39 1.372(3) . ?
C39 H39 0.9500 . ?
C39 C40 1.371(3) . ?
C40 C41 1.387(3) . ?
O1 H1A 0.8400 . ?
O1 C43 1.427(3) . ?
C43 H43A 0.9900 . ?
C43 H43B 0.9900 . ?

loop_
_geom_hbond_atom_site_label_D
_geom_hbond_atom_site_label_H
_geom_hbond_atom_site_label_A
_geom_hbond_distance_DH
_geom_hbond_distance_HA
_geom_hbond_distance_DA
_geom_hbond_angle_DHA
_geom_hbond_site_symmetry_A
_geom_hbond_publ_flag
N1 H1 N4 0.79(3) 1.98(3) 2.643(3) 141(3) . yes
N2 H2 O1 0.86(3) 2.04(3) 2.894(3) 170(2) . yes
N3 H3 N4 0.87(3) 2.32(3) 2.906(3) 125(2) . yes
O1 H1A N4 0.84 2.33 3.037(3) 142.0 . yes

loop_
_geom_torsion_atom_site_label_1
_geom_torsion_atom_site_label_2
_geom_torsion_atom_site_label_3
_geom_torsion_atom_site_label_4
_geom_torsion
_geom_torsion_site_symmetry_1
_geom_torsion_site_symmetry_2
_geom_torsion_site_symmetry_3
_geom_torsion_site_symmetry_4
_geom_torsion_publ_flag
F1 C29 C30 F2 1.2(3) . . . . ?
F1 C29 C30 C31 176.84(19) . . . . ?
F2 C30 C31 N6 -2.6(3) . . . . ?
F2 C30 C31 C32 175.90(18) . . . . ?
F3 C32 C33 F4 1.7(3) . . . . ?
F3 C32 C33 C28 -175.80(19) . . . . ?
F5 C37 C38 F6 -1.9(3) . . . . ?
F5 C37 C38 C39 -179.5(2) . . . . ?
F6 C38 C39 C40 -176.8(2) . . . . ?
F7 C40 C41 F8 2.6(3) . . . . ?
F7 C40 C41 C36 -177.89(18) . . . . ?
F10 C24 C25 F9 -0.2(3) . . . . ?
F10 C24 C25 C20 177.3(2) . . . . ?
F11 C22 C23 N5 5.7(4) . . . . ?
F11 C22 C23 C24 -177.0(2) . . . . ?
F12 C21 C22 F11 -0.4(3) . . . . ?
F12 C21 C22 C23 -178.3(2) . . . . ?
N1 C1 C2 C3 1.5(3) . . . . ?
N1 C1 C19 C18 -2.5(3) . . . . ?
N1 C1 C19 C20 179.4(2) . . . . ?
N1 C4 C5 N2 -7.1(3) . . . . ?
N1 C4 C5 C6 154.0(3) . . . . ?
N2 C5 C6 C7 1.6(3) . . . . ?
N2 C8 C9 C10 11.2(3) . . . . ?
N2 C8 C9 C28 -172.4(2) . . . . ?
N3 C10 C11 C12 -1.8(3) . . . . ?
N3 C13 C14 C15 -0.5(4) . . . . ?
N3 C13 C14 C36 -178.19(19) . . . . ?
N4 C15 C16 C17 0.5(3) . . . . ?
N4 C18 C19 C1 -3.2(4) . . . . ?
N4 C18 C19 C20 174.8(2) . . . . ?
N5 C23 C24 F10 -0.3(3) . . . . ?
N5 C23 C24 C25 177.5(2) . . . . ?
N6 C31 C32 F3 -5.8(3) . . . . ?
N6 C31 C32 C33 176.2(2) . . . . ?
C1 N1 C4 C3 2.8(3) . . . . ?
C1 N1 C4 C5 -171.47(19) . . . . ?
C1 C2 C3 C4 0.1(3) . . . . ?
C1 C19 C20 C21 -58.4(3) . . . . ?
C1 C19 C20 C25 120.2(2) . . . . ?
C2 C1 C19 C18 171.3(2) . . . . ?
C2 C1 C19 C20 -6.8(4) . . . . ?
C2 C3 C4 N1 -1.7(3) . . . . ?
C2 C3 C4 C5 170.7(3) . . . . ?
C3 C4 C5 N2 -178.9(3) . . . . ?
C3 C4 C5 C6 -17.8(5) . . . . ?
C4 N1 C1 C2 -2.7(3) . . . . ?
C4 N1 C1 C19 172.7(2) . . . . ?
C4 C5 C6 C7 -160.7(3) . . . . ?
C5 N2 C8 C7 3.5(2) . . . . ?
C5 N2 C8 C9 -167.2(2) . . . . ?
C5 C6 C7 C8 0.6(3) . . . . ?
C6 C7 C8 N2 -2.5(3) . . . . ?
C6 C7 C8 C9 166.8(2) . . . . ?
C7 C8 C9 C10 -156.8(2) . . . . ?
C7 C8 C9 C28 19.6(4) . . . . ?
C8 N2 C5 C4 163.06(19) . . . . ?
C8 N2 C5 C6 -3.2(3) . . . . ?
C8 C9 C10 N3 8.5(4) . . . . ?
C8 C9 C10 C11 -168.9(2) . . . . ?
C8 C9 C28 C29 60.7(3) . . . . ?
C8 C9 C28 C33 -118.2(2) . . . . ?
C9 C10 C11 C12 175.9(2) . . . . ?
C9 C28 C29 F1 4.2(3) . . . . ?
C9 C28 C29 C30 179.2(2) . . . . ?
C9 C28 C33 F4 1.4(3) . . . . ?
C9 C28 C33 C32 178.8(2) . . . . ?
C10 N3 C13 C12 -1.6(2) . . . . ?
C10 N3 C13 C14 177.8(2) . . . . ?
C10 C9 C28 C29 -122.7(2) . . . . ?
C10 C9 C28 C33 58.4(3) . . . . ?
C10 C11 C12 C13 0.9(3) . . . . ?
C11 C12 C13 N3 0.4(2) . . . . ?
C11 C12 C13 C14 -179.0(2) . . . . ?
C12 C13 C14 C15 178.7(2) . . . . ?
C12 C13 C14 C36 1.0(3) . . . . ?
C13 N3 C10 C9 -175.7(2) . . . . ?
C13 N3 C10 C11 2.1(2) . . . . ?
C13 C14 C15 N4 -5.0(4) . . . . ?
C13 C14 C15 C16 174.0(2) . . . . ?
C13 C14 C36 C37 -84.8(3) . . . . ?
C13 C14 C36 C41 94.8(2) . . . . ?
C14 C15 C16 C17 -178.7(2) . . . . ?
C14 C36 C37 F5 -0.9(3) . . . . ?
C14 C36 C37 C38 179.7(2) . . . . ?
C14 C36 C41 F8 -0.9(3) . . . . ?
C14 C36 C41 C40 179.6(2) . . . . ?
C15 N4 C18 C17 0.0(2) . . . . ?
C15 N4 C18 C19 179.1(2) . . . . ?
C15 C14 C36 C37 97.3(3) . . . . ?
C15 C14 C36 C41 -83.1(3) . . . . ?
C15 C16 C17 C18 -0.4(3) . . . . ?
C16 C17 C18 N4 0.3(3) . . . . ?
C16 C17 C18 C19 -178.8(2) . . . . ?
C17 C18 C19 C1 175.7(2) . . . . ?
C17 C18 C19 C20 -6.3(3) . . . . ?
C18 N4 C15 C14 178.9(2) . . . . ?
C18 N4 C15 C16 -0.3(2) . . . . ?
C18 C19 C20 C21 123.4(2) . . . . ?
C18 C19 C20 C25 -57.9(3) . . . . ?
C19 C1 C2 C3 -172.9(3) . . . . ?
C19 C20 C21 F12 -3.5(3) . . . . ?
C19 C20 C21 C22 179.6(2) . . . . ?
C19 C20 C25 F9 -1.2(3) . . . . ?
C19 C20 C25 C24 -178.7(2) . . . . ?
C20 C21 C22 F11 176.6(2) . . . . ?
C20 C21 C22 C23 -1.4(4) . . . . ?
C21 C20 C25 F9 177.55(19) . . . . ?
C21 C20 C25 C24 0.0(3) . . . . ?
C21 C22 C23 N5 -176.4(2) . . . . ?
C21 C22 C23 C24 0.9(3) . . . . ?
C22 C23 C24 F10 -177.8(2) . . . . ?
C22 C23 C24 C25 0.0(3) . . . . ?
C23 C24 C25 F9 -178.0(2) . . . . ?
C23 C24 C25 C20 -0.5(4) . . . . ?
C25 C20 C21 F12 177.73(19) . . . . ?
C25 C20 C21 C22 0.9(3) . . . . ?
C26 N5 C23 C22 27.6(3) . . . . ?
C26 N5 C23 C24 -149.6(2) . . . . ?
C27 N5 C23 C22 -113.6(3) . . . . ?
C27 N5 C23 C24 69.2(3) . . . . ?
C28 C9 C10 N3 -167.9(2) . . . . ?
C28 C9 C10 C11 14.8(4) . . . . ?
C28 C29 C30 F2 -173.87(19) . . . . ?
C28 C29 C30 C31 1.8(3) . . . . ?
C29 C28 C33 F4 -177.58(17) . . . . ?
C29 C28 C33 C32 -0.2(3) . . . . ?
C29 C30 C31 N6 -178.1(2) . . . . ?
C29 C30 C31 C32 0.4(3) . . . . ?
C30 C31 C32 F3 175.77(18) . . . . ?
C30 C31 C32 C33 -2.3(3) . . . . ?
C31 C32 C33 F4 179.76(18) . . . . ?
C31 C32 C33 C28 2.3(3) . . . . ?
C33 C28 C29 F1 -176.80(18) . . . . ?
C33 C28 C29 C30 -1.8(3) . . . . ?
C34 N6 C31 C30 -41.8(4) . . . . ?
C34 N6 C31 C32 139.9(2) . . . . ?
C35 N6 C31 C30 137.4(2) . . . . ?
C35 N6 C31 C32 -40.9(4) . . . . ?
C36 C14 C15 N4 172.6(2) . . . . ?
C36 C14 C15 C16 -8.3(3) . . . . ?
C36 C37 C38 F6 177.5(2) . . . . ?
C36 C37 C38 C39 -0.1(4) . . . . ?
C37 C36 C41 F8 178.82(19) . . . . ?
C37 C36 C41 C40 -0.7(3) . . . . ?
C37 C38 C39 C40 0.8(3) . . . . ?
C38 C39 C40 F7 177.84(19) . . . . ?
C38 C39 C40 C41 -1.5(3) . . . . ?
C39 C40 C41 F8 -178.03(19) . . . . ?
C39 C40 C41 C36 1.5(3) . . . . ?
C41 C36 C37 F5 179.4(2) . . . . ?
C41 C36 C37 C38 0.0(3) . . . . ?

loop_
_twin_individual_id
_twin_individual_mass_fraction_refined
1 0.7088(8)
2 0.2912(8)
